data_1519139
loop_
_publ_author_name
'Butler, Ian R.'
'Coles, Simon J.'
'Hursthouse, Michael B.'

_publ_section_title
;
 C22H16FeN2O4
;
_journal_name_full 'Crystal Structure Report Archive'
_journal_page_first 1034
_journal_year 1994
_chemical_formula_sum 'C22 H16 Fe N2 O4'
_chemical_formula_weight 428.22
_space_group_IT_number 14
_symmetry_cell_setting monoclinic
_symmetry_space_group_name_Hall '-P 2ybc'
_symmetry_space_group_name_H-M 'P 1 21/c 1'
_atom_sites_solution_hydrogens geom
_atom_sites_solution_primary direct
_atom_sites_solution_secondary difmap
_cell_angle_alpha 90.00
_cell_angle_beta 92.34(2)
_cell_angle_gamma 90.00
_cell_formula_units_Z 4
_cell_length_a 7.526(2)
_cell_length_b 14.2210(10)
_cell_length_c 17.276(3)
_cell_measurement_temperature 120(2)
_cell_volume 1847.5(6)
_computing_cell_refinement REFINE
_computing_data_collection 'MADNES (Pflugrath & Messerschmidt, 1989)'
_computing_data_reduction 'ABSURD (Karaulov, 1992)'
_computing_publication_material SHELXL97
_computing_structure_refinement 'SHELXL97 (Sheldrick, 2008)'
_computing_structure_solution 'SIR92 (Altomare, Cascarano, Giacovazzo & Guaglitardi, 1993)'
_diffrn_ambient_temperature 120(2)
_diffrn_measured_fraction_theta_full 0.816
_diffrn_measured_fraction_theta_max 0.816
_diffrn_measurement_device_type 'Delft instruments FAST area detector'
_diffrn_measurement_method 'Intensity measurements as described by Darr, Drake, Hursthouse & Malik (1993)'
_diffrn_radiation_monochromator graphite
_diffrn_radiation_source 'rotating anode generator'
_diffrn_radiation_type MoK\a
_diffrn_radiation_wavelength 0.71069
_diffrn_reflns_av_R_equivalents 0.5935
_diffrn_reflns_av_sigmaI/netI 0.1798
_diffrn_reflns_limit_h_max 8
_diffrn_reflns_limit_h_min -8
_diffrn_reflns_limit_k_max 16
_diffrn_reflns_limit_k_min 0
_diffrn_reflns_limit_l_max 18
_diffrn_reflns_limit_l_min 0
_diffrn_reflns_number 2678
_diffrn_reflns_theta_full 24.93
_diffrn_reflns_theta_max 24.93
_diffrn_reflns_theta_min 3.06
_exptl_absorpt_coefficient_mu 0.849
_exptl_absorpt_correction_type none
_exptl_crystal_colour unk
_exptl_crystal_density_diffrn 1.540
_exptl_crystal_density_method 'not measured'
_exptl_crystal_description unk
_exptl_crystal_F_000 880
_exptl_crystal_size_max 0.14
_exptl_crystal_size_mid 0.14
_exptl_crystal_size_min 0.14
_refine_diff_density_max 0.358
_refine_diff_density_min -0.442
_refine_diff_density_rms 0.094
_refine_ls_extinction_method none
_refine_ls_goodness_of_fit_ref 0.342
_refine_ls_hydrogen_treatment constr
_refine_ls_matrix_type full
_refine_ls_number_parameters 262
_refine_ls_number_reflns 2633
_refine_ls_number_restraints 0
_refine_ls_restrained_S_all 0.342
_refine_ls_R_factor_all 0.0991
_refine_ls_R_factor_gt 0.0528
_refine_ls_shift/su_max 0.000
_refine_ls_shift/su_mean 0.000
_refine_ls_structure_factor_coef Fsqd
_refine_ls_weighting_details 'calc w=1/[\s^2^(Fo^2^)+(0.1388P)^2^+140.1552P] where P=(Fo^2^+2Fc^2^)/3'
_refine_ls_weighting_scheme calc
_refine_ls_wR_factor_gt 0.1299
_refine_ls_wR_factor_ref 0.1685
_reflns_number_gt 1765
_reflns_number_total 2633
_reflns_threshold_expression >2\s(I)
_cod_data_source_file eCrystal-1034.cif
_cod_data_source_block s92
_cod_depositor_comments
;
Citation :
Butler, Ian R. and Coles, Simon J. and Hursthouse, Michael B. (1994) 
University of Southampton, Crystal Structure Report Archive. 
(doi:10.5258/ecrystals/1034)

http://ecrystals.chem.soton.ac.uk/1034/

The following automatic conversions were performed:

'_symmetry_cell_setting' value 'Monoclinic' changed to 'monoclinic'
according to the built-in table from CIF Core dictionary named
'cif_core.dic' version 2.4.1 from 2010-06-29.

Automatic conversion script
Id: cif_fix_values 3105 2015-03-04 15:46:00Z robertas 
;
_cod_original_sg_symbol_H-M P2(1)/c
_cod_database_code 1519139

loop_
_symmetry_equiv_pos_as_xyz
'x, y, z'
'-x, y+1/2, -z+1/2'
'-x, -y, -z'
'x, -y-1/2, z-1/2'

loop_
_atom_site_label
_atom_site_type_symbol
_atom_site_fract_x
_atom_site_fract_y
_atom_site_fract_z
_atom_site_U_iso_or_equiv
_atom_site_adp_type
_atom_site_occupancy
_atom_site_symmetry_multiplicity
_atom_site_calc_flag
_atom_site_refinement_flags
_atom_site_disorder_assembly
_atom_site_disorder_group
Fe1 Fe 0.11043(12) 0.16928(6) 0.27710(5) 0.0243(3) Uani 1 1 d . . .
N1 N 0.5482(8) 0.1089(4) 0.6517(3) 0.0346(13) Uani 1 1 d . . .
N2 N -0.2877(8) 0.5092(4) 0.5321(3) 0.0393(14) Uani 1 1 d . . .
O1 O 0.6644(7) 0.1710(3) 0.6578(3) 0.0429(12) Uani 1 1 d . . .
O2 O 0.5300(7) 0.0466(4) 0.7007(3) 0.0454(13) Uani 1 1 d . . .
O3 O -0.3402(8) 0.5789(3) 0.4940(3) 0.0537(15) Uani 1 1 d . . .
O4 O -0.2877(10) 0.5061(4) 0.6031(3) 0.073(2) Uani 1 1 d . . .
C1 C 0.2378(10) 0.2973(4) 0.2672(4) 0.0383(17) Uani 1 1 d . . .
H1 H 0.2231 0.3506 0.2994 0.046 Uiso 1 1 calc R . .
C2 C 0.1350(10) 0.2759(5) 0.1975(4) 0.0397(17) Uani 1 1 d . . .
H2 H 0.0397 0.3122 0.1756 0.048 Uiso 1 1 calc R . .
C3 C 0.2034(9) 0.1889(5) 0.1669(4) 0.0341(16) Uani 1 1 d . . .
H3 H 0.1614 0.1577 0.1211 0.041 Uiso 1 1 calc R . .
C4 C 0.3452(8) 0.1587(4) 0.2181(4) 0.0313(15) Uani 1 1 d . . .
H4 H 0.4150 0.1036 0.2123 0.038 Uiso 1 1 calc R . .
C5 C 0.3646(9) 0.2249(5) 0.2792(4) 0.0370(16) Uani 1 1 d . . .
H5 H 0.4491 0.2212 0.3215 0.044 Uiso 1 1 calc R . .
C6 C 0.0564(8) 0.0385(4) 0.3258(4) 0.0261(14) Uani 1 1 d . . .
H6 H 0.1279 -0.0165 0.3246 0.031 Uiso 1 1 calc R . .
C7 C -0.0817(8) 0.0645(4) 0.2699(4) 0.0297(14) Uani 1 1 d . . .
H7 H -0.1171 0.0292 0.2252 0.036 Uiso 1 1 calc R . .
C8 C -0.1565(8) 0.1518(4) 0.2926(4) 0.0293(14) Uani 1 1 d . . .
H8 H -0.2491 0.1848 0.2652 0.035 Uiso 1 1 calc R . .
C9 C -0.0677(8) 0.1820(4) 0.3647(3) 0.0235(13) Uani 1 1 d . . .
C10 C 0.0668(8) 0.1118(4) 0.3848(3) 0.0222(13) Uani 1 1 d . . .
C11 C 0.1949(8) 0.1115(4) 0.4525(3) 0.0234(13) Uani 1 1 d . . .
C12 C 0.2912(8) 0.1923(4) 0.4746(3) 0.0254(14) Uani 1 1 d . . .
H12 H 0.2745 0.2486 0.4457 0.031 Uiso 1 1 calc R . .
C13 C 0.4109(8) 0.1912(4) 0.5382(3) 0.0261(14) Uani 1 1 d . . .
H13 H 0.4790 0.2455 0.5516 0.031 Uiso 1 1 calc R . .
C14 C 0.4289(8) 0.1096(4) 0.5816(3) 0.0251(13) Uani 1 1 d . . .
C15 C 0.3343(8) 0.0274(4) 0.5621(4) 0.0281(14) Uani 1 1 d . . .
H15 H 0.3464 -0.0277 0.5931 0.034 Uiso 1 1 calc R . .
C16 C 0.2229(8) 0.0288(4) 0.4965(4) 0.0263(14) Uani 1 1 d . . .
H16 H 0.1637 -0.0274 0.4805 0.032 Uiso 1 1 calc R . .
C17 C -0.1200(8) 0.2670(4) 0.4086(3) 0.0253(13) Uani 1 1 d . . .
C18 C -0.1208(8) 0.2678(4) 0.4902(4) 0.0285(14) Uani 1 1 d . . .
H18 H -0.0832 0.2133 0.5181 0.034 Uiso 1 1 calc R . .
C19 C -0.1751(8) 0.3461(5) 0.5308(4) 0.0315(15) Uani 1 1 d . . .
H19 H -0.1740 0.3458 0.5858 0.038 Uiso 1 1 calc R . .
C20 C -0.2314(9) 0.4254(4) 0.4891(4) 0.0322(15) Uani 1 1 d . . .
C21 C -0.2359(10) 0.4269(5) 0.4080(4) 0.0399(17) Uani 1 1 d . . .
H21 H -0.2763 0.4814 0.3808 0.048 Uiso 1 1 calc R . .
C22 C -0.1811(10) 0.3483(5) 0.3677(4) 0.0373(16) Uani 1 1 d . . .
H22 H -0.1844 0.3490 0.3126 0.045 Uiso 1 1 calc R . .

loop_
_atom_site_aniso_label
_atom_site_aniso_U_11
_atom_site_aniso_U_22
_atom_site_aniso_U_33
_atom_site_aniso_U_23
_atom_site_aniso_U_13
_atom_site_aniso_U_12
Fe1 0.0240(5) 0.0248(5) 0.0243(5) -0.0007(4) 0.0023(3) -0.0002(4)
N1 0.031(3) 0.046(3) 0.027(3) 0.001(3) -0.001(2) 0.017(3)
N2 0.042(4) 0.034(3) 0.042(4) -0.010(3) -0.002(3) 0.009(3)
O1 0.038(3) 0.048(3) 0.042(3) 0.001(2) -0.013(2) -0.005(2)
O2 0.046(3) 0.052(3) 0.037(3) 0.012(2) -0.006(2) 0.009(2)
O3 0.067(4) 0.030(3) 0.066(4) -0.002(3) 0.020(3) 0.012(3)
O4 0.104(5) 0.069(4) 0.045(4) -0.024(3) -0.024(3) 0.046(4)
C1 0.048(5) 0.023(3) 0.045(4) -0.004(3) 0.025(4) -0.010(3)
C2 0.046(4) 0.033(4) 0.041(4) 0.016(3) 0.019(3) 0.007(3)
C3 0.037(4) 0.042(4) 0.025(3) 0.001(3) 0.014(3) -0.006(3)
C4 0.027(4) 0.034(3) 0.034(4) -0.001(3) 0.010(3) 0.002(3)
C5 0.032(4) 0.045(4) 0.034(4) 0.000(3) 0.004(3) -0.016(3)
C6 0.025(3) 0.019(3) 0.034(4) 0.003(3) 0.002(3) -0.004(2)
C7 0.025(3) 0.035(4) 0.029(3) -0.004(3) -0.002(3) -0.007(3)
C8 0.017(3) 0.040(4) 0.030(3) 0.002(3) -0.003(3) -0.003(3)
C9 0.024(3) 0.021(3) 0.025(3) 0.001(2) 0.001(2) 0.000(2)
C10 0.027(3) 0.024(3) 0.017(3) 0.004(2) 0.005(2) -0.004(2)
C11 0.025(3) 0.023(3) 0.022(3) 0.000(2) 0.006(2) 0.004(2)
C12 0.029(3) 0.023(3) 0.024(3) 0.004(2) -0.001(3) 0.003(2)
C13 0.019(3) 0.030(3) 0.029(3) 0.000(3) 0.005(3) -0.003(2)
C14 0.021(3) 0.033(3) 0.021(3) -0.002(3) -0.002(2) 0.009(3)
C15 0.031(4) 0.025(3) 0.029(3) 0.005(3) 0.013(3) 0.007(3)
C16 0.026(3) 0.024(3) 0.030(3) 0.004(3) 0.009(3) -0.004(3)
C17 0.018(3) 0.030(3) 0.028(3) 0.004(3) 0.000(2) -0.001(2)
C18 0.025(3) 0.027(3) 0.034(3) 0.006(3) 0.003(3) 0.003(3)
C19 0.029(4) 0.043(4) 0.023(3) -0.004(3) -0.002(3) 0.005(3)
C20 0.027(4) 0.030(3) 0.040(4) -0.004(3) 0.005(3) 0.003(3)
C21 0.051(5) 0.031(4) 0.038(4) 0.008(3) 0.004(3) 0.010(3)
C22 0.047(4) 0.038(4) 0.027(3) 0.003(3) 0.002(3) 0.012(3)

loop_
_atom_type_symbol
_atom_type_description
_atom_type_scat_dispersion_real
_atom_type_scat_dispersion_imag
_atom_type_scat_source
C C 0.0033 0.0016 'International Tables Vol C Tables 4.2.6.8 and 6.1.1.4'
H H 0.0000 0.0000 'International Tables Vol C Tables 4.2.6.8 and 6.1.1.4'
O O 0.0106 0.0060 'International Tables Vol C Tables 4.2.6.8 and 6.1.1.4'
N N 0.0061 0.0033 'International Tables Vol C Tables 4.2.6.8 and 6.1.1.4'
Fe Fe 0.3463 0.8444 'International Tables Vol C Tables 4.2.6.8 and 6.1.1.4'

loop_
_geom_angle_atom_site_label_1
_geom_angle_atom_site_label_2
_geom_angle_atom_site_label_3
_geom_angle
_geom_angle_site_symmetry_1
_geom_angle_site_symmetry_3
C6 Fe1 C9 68.9(2) . .
C6 Fe1 C7 40.4(2) . .
C9 Fe1 C7 68.7(2) . .
C6 Fe1 C2 161.6(3) . .
C9 Fe1 C2 120.1(2) . .
C7 Fe1 C2 124.7(3) . .
C6 Fe1 C5 121.9(3) . .
C9 Fe1 C5 125.4(2) . .
C7 Fe1 C5 156.4(3) . .
C2 Fe1 C5 67.8(3) . .
C6 Fe1 C10 41.0(2) . .
C9 Fe1 C10 41.1(2) . .
C7 Fe1 C10 68.6(2) . .
C2 Fe1 C10 155.8(3) . .
C5 Fe1 C10 108.4(3) . .
C6 Fe1 C4 108.4(2) . .
C9 Fe1 C4 162.3(2) . .
C7 Fe1 C4 121.4(3) . .
C2 Fe1 C4 68.0(3) . .
C5 Fe1 C4 40.0(3) . .
C10 Fe1 C4 125.5(2) . .
C6 Fe1 C8 68.4(2) . .
C9 Fe1 C8 41.3(2) . .
C7 Fe1 C8 40.4(2) . .
C2 Fe1 C8 106.9(3) . .
C5 Fe1 C8 162.4(3) . .
C10 Fe1 C8 69.1(2) . .
C4 Fe1 C8 155.5(3) . .
C6 Fe1 C3 124.6(3) . .
C9 Fe1 C3 155.8(3) . .
C7 Fe1 C3 107.6(3) . .
C2 Fe1 C3 41.0(3) . .
C5 Fe1 C3 67.6(3) . .
C10 Fe1 C3 161.8(2) . .
C4 Fe1 C3 40.1(3) . .
C8 Fe1 C3 120.3(3) . .
C6 Fe1 C1 156.4(3) . .
C9 Fe1 C1 107.4(2) . .
C7 Fe1 C1 162.0(3) . .
C2 Fe1 C1 40.7(3) . .
C5 Fe1 C1 40.0(3) . .
C10 Fe1 C1 120.8(3) . .
C4 Fe1 C1 67.5(3) . .
C8 Fe1 C1 125.2(3) . .
C3 Fe1 C1 68.3(3) . .
O2 N1 O1 123.2(5) . .
O2 N1 C14 119.0(6) . .
O1 N1 C14 117.8(5) . .
O4 N2 O3 122.9(6) . .
O4 N2 C20 119.1(6) . .
O3 N2 C20 117.9(6) . .
C5 C1 C2 107.9(6) . .
C5 C1 Fe1 70.1(4) . .
C2 C1 Fe1 69.4(4) . .
C5 C1 H1 126.1 . .
C2 C1 H1 126.1 . .
Fe1 C1 H1 126.1 . .
C3 C2 C1 107.4(6) . .
C3 C2 Fe1 70.0(4) . .
C1 C2 Fe1 69.9(4) . .
C3 C2 H2 126.3 . .
C1 C2 H2 126.3 . .
Fe1 C2 H2 125.4 . .
C2 C3 C4 107.4(6) . .
C2 C3 Fe1 69.0(3) . .
C4 C3 Fe1 70.2(4) . .
C2 C3 H3 126.3 . .
C4 C3 H3 126.3 . .
Fe1 C3 H3 126.1 . .
C3 C4 C5 108.3(6) . .
C3 C4 Fe1 69.7(3) . .
C5 C4 Fe1 69.5(4) . .
C3 C4 H4 125.8 . .
C5 C4 H4 125.8 . .
Fe1 C4 H4 126.5 . .
C1 C5 C4 109.0(6) . .
C1 C5 Fe1 70.0(4) . .
C4 C5 Fe1 70.5(4) . .
C1 C5 H5 125.5 . .
C4 C5 H5 125.5 . .
Fe1 C5 H5 125.6 . .
C10 C6 C7 107.6(5) . .
C10 C6 Fe1 68.8(3) . .
C7 C6 Fe1 69.4(3) . .
C10 C6 H6 126.2 . .
C7 C6 H6 126.2 . .
Fe1 C6 H6 127.2 . .
C8 C7 C6 108.8(5) . .
C8 C7 Fe1 68.9(3) . .
C6 C7 Fe1 70.2(3) . .
C8 C7 H7 125.6 . .
C6 C7 H7 125.6 . .
Fe1 C7 H7 126.8 . .
C7 C8 C9 108.7(5) . .
C7 C8 Fe1 70.7(4) . .
C9 C8 Fe1 70.0(3) . .
C7 C8 H8 125.7 . .
C9 C8 H8 125.7 . .
Fe1 C8 H8 125.2 . .
C17 C9 C10 129.1(5) . .
C17 C9 C8 123.7(5) . .
C10 C9 C8 107.1(5) . .
C17 C9 Fe1 129.5(4) . .
C10 C9 Fe1 69.5(3) . .
C8 C9 Fe1 68.7(3) . .
C6 C10 C11 124.3(5) . .
C6 C10 C9 107.8(5) . .
C11 C10 C9 127.9(5) . .
C6 C10 Fe1 70.1(3) . .
C11 C10 Fe1 126.0(4) . .
C9 C10 Fe1 69.4(3) . .
C16 C11 C12 118.2(5) . .
C16 C11 C10 120.3(5) . .
C12 C11 C10 121.5(5) . .
C13 C12 C11 121.1(5) . .
C13 C12 H12 119.5 . .
C11 C12 H12 119.5 . .
C14 C13 C12 118.8(5) . .
C14 C13 H13 120.6 . .
C12 C13 H13 120.6 . .
C13 C14 C15 122.1(6) . .
C13 C14 N1 119.5(6) . .
C15 C14 N1 118.5(5) . .
C16 C15 C14 118.0(5) . .
C16 C15 H15 121.0 . .
C14 C15 H15 121.0 . .
C15 C16 C11 121.7(6) . .
C15 C16 H16 119.1 . .
C11 C16 H16 119.1 . .
C9 C17 C22 119.6(5) . .
C9 C17 C18 121.9(5) . .
C22 C17 C18 118.3(6) . .
C17 C18 C19 121.7(6) . .
C17 C18 H18 119.1 . .
C19 C18 H18 119.1 . .
C20 C19 C18 118.6(6) . .
C20 C19 H19 120.7 . .
C18 C19 H19 120.7 . .
C19 C20 N2 118.7(6) . .
C19 C20 C21 121.6(6) . .
N2 C20 C21 119.7(6) . .
C22 C21 C20 119.6(6) . .
C22 C21 H21 120.2 . .
C20 C21 H21 120.2 . .
C21 C22 C17 120.1(6) . .
C21 C22 H22 119.9 . .
C17 C22 H22 119.9 . .

loop_
_geom_bond_atom_site_label_1
_geom_bond_atom_site_label_2
_geom_bond_distance
_geom_bond_site_symmetry_2
Fe1 C6 2.088(6) .
Fe1 C9 2.070(6) .
Fe1 C7 2.077(6) .
Fe1 C2 2.060(6) .
Fe1 C5 2.068(7) .
Fe1 C10 2.071(5) .
Fe1 C4 2.081(6) .
Fe1 C8 2.053(6) .
Fe1 C3 2.074(6) .
Fe1 C1 2.068(6) .
N1 O2 1.237(7) .
N1 O1 1.244(7) .
N1 C14 1.477(8) .
N2 O4 1.228(8) .
N2 O3 1.245(7) .
N2 C20 1.476(8) .
C1 C5 1.413(10) .
C1 C2 1.436(10) .
C1 H1 0.9500 .
C2 C3 1.449(9) .
C2 H2 0.9500 .
C3 C4 1.425(9) .
C3 H3 0.9500 .
C4 C5 1.418(9) .
C4 H4 0.9500 .
C5 H5 0.9500 .
C6 C10 1.458(8) .
C6 C7 1.438(9) .
C6 H6 0.9500 .
C7 C8 1.425(9) .
C7 H7 0.9500 .
C8 C9 1.454(8) .
C8 H8 0.9500 .
C9 C17 1.488(8) .
C9 C10 1.454(8) .
C10 C11 1.485(8) .
C11 C16 1.411(8) .
C11 C12 1.403(8) .
C12 C13 1.392(8) .
C12 H12 0.9500 .
C13 C14 1.386(8) .
C13 H13 0.9500 .
C14 C15 1.403(9) .
C15 C16 1.384(9) .
C15 H15 0.9500 .
C16 H16 0.9500 .
C17 C22 1.422(9) .
C17 C18 1.410(8) .
C18 C19 1.386(9) .
C18 H18 0.9500 .
C19 C20 1.394(9) .
C19 H19 0.9500 .
C20 C21 1.399(10) .
C21 C22 1.389(10) .
C21 H21 0.9500 .
C22 H22 0.9500 .
